data_4025129
loop_
_publ_author_name
'Hai-Feng Cui'
'Ying-Quan Yang'
'Zhuo Chai'
'Peng Li'
'Chang-Wu Zheng'
'Shi-Zheng Zhu'
'Gang Zhao'

_publ_section_title
;
 Enantioselective Synthesis of Functionalized Fluorinated Cyclohexenones
 via Robinson Annulation Catalyzed by Primary-Secondary Diamines
;
_journal_name_full 'Journal of Organic Chemistry'
_journal_page_first 117
_journal_page_last 122
_journal_paper_doi 10.1021/jo902081w
_journal_volume 75
_journal_year 2010
_chemical_absolute_configuration ad
_chemical_formula_sum 'C25 H26 Br F O4'
_chemical_formula_weight 489.37
_chemical_name_systematic
; 
 ? 
;
_space_group_IT_number 4
_symmetry_cell_setting monoclinic
_symmetry_space_group_name_Hall 'P 2yb'
_symmetry_space_group_name_H-M 'P 1 21 1'
_atom_sites_solution_hydrogens geom
_atom_sites_solution_primary direct
_atom_sites_solution_secondary difmap
_audit_creation_method SHELXL-97
_cell_angle_alpha 90.00
_cell_angle_beta 90.673(3)
_cell_angle_gamma 90.00
_cell_formula_units_Z 2
_cell_length_a 8.7647(15)
_cell_length_b 7.3008(13)
_cell_length_c 18.426(3)
_cell_measurement_reflns_used 2011
_cell_measurement_temperature 293(2)
_cell_measurement_theta_max 42.176
_cell_measurement_theta_min 5.124
_cell_volume 1179.0(3)
_computing_cell_refinement 'Bruker SMART'
_computing_data_collection 'Bruker SMART'
_computing_data_reduction 'Bruker SHELXTL'
_computing_molecular_graphics 'Bruker SHELXTL'
_computing_publication_material 'Bruker SHELXTL'
_computing_structure_refinement 'SHELXL-97 (Sheldrick, 1997)'
_computing_structure_solution 'SHELXS-97 (Sheldrick, 1990)'
_diffrn_ambient_temperature 293(2)
_diffrn_measured_fraction_theta_full 0.995
_diffrn_measured_fraction_theta_max 0.995
_diffrn_measurement_device_type 'CCD area detector'
_diffrn_measurement_method 'phi and omega scans'
_diffrn_radiation_monochromator graphite
_diffrn_radiation_source 'fine-focus sealed tube'
_diffrn_radiation_type MoK\a
_diffrn_radiation_wavelength 0.71073
_diffrn_reflns_av_R_equivalents 0.0724
_diffrn_reflns_av_sigmaI/netI 0.0697
_diffrn_reflns_limit_h_max 8
_diffrn_reflns_limit_h_min -10
_diffrn_reflns_limit_k_max 8
_diffrn_reflns_limit_k_min -8
_diffrn_reflns_limit_l_max 21
_diffrn_reflns_limit_l_min -22
_diffrn_reflns_number 6219
_diffrn_reflns_theta_full 25.48
_diffrn_reflns_theta_max 25.48
_diffrn_reflns_theta_min 2.21
_exptl_absorpt_coefficient_mu 1.779
_exptl_absorpt_correction_T_max 1.0000
_exptl_absorpt_correction_T_min 0.6534
_exptl_absorpt_correction_type empirical
_exptl_absorpt_process_details sadabs
_exptl_crystal_colour colorless
_exptl_crystal_density_diffrn 1.378
_exptl_crystal_density_method 'not measured'
_exptl_crystal_description prismatic
_exptl_crystal_F_000 504
_exptl_crystal_size_max 0.386
_exptl_crystal_size_mid 0.364
_exptl_crystal_size_min 0.055
_refine_diff_density_max 0.483
_refine_diff_density_min -0.429
_refine_diff_density_rms 0.069
_refine_ls_abs_structure_details 'Flack H D (1983), Acta Cryst. A39, 876-881'
_refine_ls_abs_structure_Flack 0.018(17)
_refine_ls_extinction_method none
_refine_ls_goodness_of_fit_ref 0.958
_refine_ls_hydrogen_treatment constr
_refine_ls_matrix_type full
_refine_ls_number_parameters 284
_refine_ls_number_reflns 3787
_refine_ls_number_restraints 1
_refine_ls_restrained_S_all 0.957
_refine_ls_R_factor_all 0.0915
_refine_ls_R_factor_gt 0.0610
_refine_ls_shift/su_max 0.018
_refine_ls_shift/su_mean 0.003
_refine_ls_structure_factor_coef Fsqd
_refine_ls_weighting_details 'calc w=1/[\s^2^(Fo^2^)+(0.1117P)^2^+0.0000P] where P=(Fo^2^+2Fc^2^)/3'
_refine_ls_weighting_scheme calc
_refine_ls_wR_factor_gt 0.1590
_refine_ls_wR_factor_ref 0.1823
_reflns_number_gt 2338
_reflns_number_total 3787
_reflns_threshold_expression >2sigma(I)
_cod_data_source_file jo902081w_si_001.cif
_cod_data_source_block cd2988
_cod_depositor_comments
;
The following automatic conversions were performed:

'_symmetry_cell_setting' value 'Monoclinic' changed to 'monoclinic'
according to the built-in table from CIF Core dictionary named
'cif_core.dic' version 2.4.1 from 2010-06-29.

Automatic conversion script
Id: cif_fix_values 1646 2011-03-28 12:23:43Z adriana 
;
_cod_original_cell_volume 1179.0(4)
_cod_database_code 4025129

loop_
_symmetry_equiv_pos_as_xyz
'x, y, z'
'-x, y+1/2, -z'

loop_
_atom_site_label
_atom_site_type_symbol
_atom_site_fract_x
_atom_site_fract_y
_atom_site_fract_z
_atom_site_U_iso_or_equiv
_atom_site_adp_type
_atom_site_occupancy
_atom_site_symmetry_multiplicity
_atom_site_calc_flag
_atom_site_refinement_flags
_atom_site_disorder_assembly
_atom_site_disorder_group
Br Br -0.50470(9) 0.27756(16) 1.06495(4) 0.1060(4) Uani 1 1 d . . .
F1 F 0.1046(3) 0.2925(6) 0.67710(18) 0.0692(9) Uani 1 1 d . . .
O2 O 0.3633(4) 0.4205(7) 0.8219(3) 0.0738(12) Uani 1 1 d . . .
H2 H 0.3306 0.5238 0.8297 0.111 Uiso 1 1 calc R . .
O3 O 0.1785(4) 0.7125(6) 0.7632(2) 0.0620(11) Uani 1 1 d . . .
O4 O -0.0315(4) 0.5755(6) 0.7171(2) 0.0627(11) Uani 1 1 d . . .
O1 O 0.5864(7) 0.1101(11) 0.7226(5) 0.151(3) Uani 1 1 d . . .
C1 C 0.2009(5) 0.4116(8) 0.7144(3) 0.0537(14) Uani 1 1 d . . .
C2 C 0.3356(6) 0.4628(9) 0.6644(4) 0.0598(16) Uani 1 1 d . . .
H2A H 0.4059 0.5387 0.6932 0.072 Uiso 1 1 calc R . .
C3 C 0.4202(7) 0.2826(12) 0.6473(4) 0.0837(19) Uani 1 1 d . . .
H3A H 0.3563 0.2083 0.6156 0.100 Uiso 1 1 calc R . .
H3B H 0.5129 0.3111 0.6214 0.100 Uiso 1 1 calc R . .
C4 C 0.4596(8) 0.1764(11) 0.7117(6) 0.098(3) Uani 1 1 d . . .
C5 C 0.3353(8) 0.1383(10) 0.7645(5) 0.085(2) Uani 1 1 d . . .
H5A H 0.3782 0.0829 0.8081 0.102 Uiso 1 1 calc R . .
H5B H 0.2625 0.0531 0.7433 0.102 Uiso 1 1 calc R . .
C6 C 0.2532(6) 0.3194(8) 0.7844(4) 0.0640(16) Uani 1 1 d . . .
C7 C 0.1131(6) 0.2764(11) 0.8285(4) 0.0662(14) Uani 1 1 d . . .
H7 H 0.0385 0.2022 0.8075 0.079 Uiso 1 1 calc R . .
C8 C 0.0904(7) 0.3376(9) 0.8948(4) 0.0700(18) Uani 1 1 d . . .
H8 H 0.1716 0.3958 0.9181 0.084 Uiso 1 1 calc R . .
C9 C -0.0542(7) 0.3212(9) 0.9354(4) 0.0695(18) Uani 1 1 d . . .
C10 C -0.0561(8) 0.3463(11) 1.0072(4) 0.083(2) Uani 1 1 d . . .
H10 H 0.0351 0.3708 1.0316 0.100 Uiso 1 1 calc R . .
C11 C -0.1924(9) 0.3366(10) 1.0472(4) 0.085(2) Uani 1 1 d . . .
H11 H -0.1925 0.3594 1.0968 0.102 Uiso 1 1 calc R . .
C12 C -0.3210(7) 0.2937(13) 1.0118(3) 0.0779(18) Uani 1 1 d . . .
C13 C -0.3253(7) 0.2646(12) 0.9382(4) 0.0764(17) Uani 1 1 d . . .
H13 H -0.4160 0.2337 0.9145 0.092 Uiso 1 1 calc R . .
C14 C -0.1914(7) 0.2825(16) 0.9003(3) 0.0829(18) Uani 1 1 d . . .
H14 H -0.1932 0.2684 0.8502 0.099 Uiso 1 1 calc R . .
C15 C 0.2909(7) 0.5721(10) 0.5991(3) 0.0638(16) Uani 1 1 d . . .
C16 C 0.1838(9) 0.5170(15) 0.5482(5) 0.099(3) Uani 1 1 d . . .
H16 H 0.1355 0.4047 0.5542 0.118 Uiso 1 1 calc R . .
C17 C 0.1465(12) 0.621(2) 0.4894(4) 0.120(4) Uani 1 1 d . . .
H17 H 0.0748 0.5780 0.4560 0.145 Uiso 1 1 calc R . .
C18 C 0.2119(11) 0.787(2) 0.4786(4) 0.107(3) Uani 1 1 d . . .
H18 H 0.1857 0.8589 0.4386 0.128 Uiso 1 1 calc R . .
C19 C 0.3158(11) 0.8448(15) 0.5278(5) 0.110(3) Uani 1 1 d . . .
H19 H 0.3634 0.9575 0.5216 0.132 Uiso 1 1 calc R . .
C20 C 0.3525(8) 0.7390(12) 0.5872(4) 0.086(2) Uani 1 1 d . . .
H20 H 0.4230 0.7844 0.6207 0.104 Uiso 1 1 calc R . .
C21 C 0.1138(6) 0.5875(9) 0.7335(3) 0.0537(14) Uani 1 1 d . . .
C22 C -0.1381(6) 0.7295(9) 0.7303(4) 0.0673(18) Uani 1 1 d . . .
C23 C -0.1367(8) 0.7816(17) 0.8100(4) 0.102(3) Uani 1 1 d . . .
H23A H -0.1558 0.6747 0.8389 0.153 Uiso 1 1 calc R . .
H23B H -0.2145 0.8712 0.8186 0.153 Uiso 1 1 calc R . .
H23C H -0.0388 0.8317 0.8229 0.153 Uiso 1 1 calc R . .
C24 C -0.2901(8) 0.6494(13) 0.7105(7) 0.122(4) Uani 1 1 d . . .
H24A H -0.2912 0.6159 0.6601 0.154 Uiso 1 1 calc R . .
H24B H -0.3686 0.7382 0.7191 0.154 Uiso 1 1 calc R . .
H24C H -0.3081 0.5426 0.7396 0.154 Uiso 1 1 calc R . .
C25 C -0.0915(10) 0.8856(14) 0.6838(5) 0.105(3) Uani 1 1 d . . .
H25A H -0.0069 0.9481 0.7062 0.158 Uiso 1 1 calc R . .
H25B H -0.1755 0.9690 0.6782 0.158 Uiso 1 1 calc R . .
H25C H -0.0621 0.8407 0.6370 0.158 Uiso 1 1 calc R . .

loop_
_atom_site_aniso_label
_atom_site_aniso_U_11
_atom_site_aniso_U_22
_atom_site_aniso_U_33
_atom_site_aniso_U_23
_atom_site_aniso_U_13
_atom_site_aniso_U_12
Br 0.0951(6) 0.1124(7) 0.1115(6) 0.0107(6) 0.0342(4) 0.0034(6)
F1 0.0470(15) 0.0680(19) 0.093(2) -0.020(2) 0.0080(14) -0.0060(18)
O2 0.051(2) 0.072(3) 0.098(3) 0.007(3) -0.011(2) 0.003(2)
O3 0.0435(19) 0.055(2) 0.088(3) -0.015(2) -0.0017(18) 0.0014(17)
O4 0.0343(19) 0.061(2) 0.093(3) -0.011(2) 0.0021(17) 0.0052(18)
O1 0.082(4) 0.129(6) 0.244(9) 0.028(6) 0.033(4) 0.068(4)
C1 0.033(2) 0.055(3) 0.073(4) -0.012(3) 0.005(2) -0.004(2)
C2 0.040(3) 0.058(4) 0.082(4) -0.010(3) 0.010(3) -0.002(3)
C3 0.062(3) 0.062(3) 0.127(5) -0.014(6) 0.027(3) 0.017(4)
C4 0.057(4) 0.068(5) 0.169(8) -0.008(5) 0.018(5) 0.030(4)
C5 0.061(4) 0.055(4) 0.139(7) -0.007(4) 0.011(4) 0.022(3)
C6 0.043(3) 0.056(4) 0.093(4) 0.003(3) 0.001(3) 0.001(3)
C7 0.060(3) 0.051(3) 0.088(4) 0.011(4) 0.002(3) 0.003(4)
C8 0.071(4) 0.064(4) 0.076(4) 0.015(4) -0.010(3) 0.001(3)
C9 0.067(4) 0.070(5) 0.072(4) 0.011(3) 0.002(3) 0.003(3)
C10 0.087(5) 0.090(6) 0.072(5) 0.000(4) -0.002(4) -0.001(4)
C11 0.102(5) 0.084(6) 0.069(4) -0.003(4) 0.001(4) -0.015(4)
C12 0.076(4) 0.081(4) 0.078(4) 0.017(5) 0.018(3) 0.003(4)
C13 0.073(4) 0.074(5) 0.082(4) 0.003(5) 0.000(3) -0.008(4)
C14 0.077(4) 0.106(5) 0.066(3) -0.002(6) 0.003(3) 0.002(5)
C15 0.049(3) 0.079(5) 0.064(4) -0.020(4) 0.012(3) 0.003(3)
C16 0.098(6) 0.115(7) 0.084(5) -0.023(5) 0.008(4) -0.022(5)
C17 0.133(8) 0.173(13) 0.056(5) -0.006(6) -0.013(5) -0.020(8)
C18 0.129(7) 0.127(8) 0.065(4) 0.010(7) 0.010(5) 0.021(8)
C19 0.118(7) 0.128(9) 0.085(6) 0.008(6) 0.004(5) -0.007(6)
C20 0.090(5) 0.094(7) 0.075(5) -0.012(5) -0.008(4) -0.008(5)
C21 0.035(3) 0.061(4) 0.065(3) 0.004(3) 0.005(2) 0.001(3)
C22 0.037(3) 0.067(4) 0.098(5) -0.007(4) 0.004(3) 0.017(3)
C23 0.077(4) 0.132(7) 0.098(5) 0.000(7) 0.023(3) 0.058(6)
C24 0.046(4) 0.094(6) 0.226(12) -0.039(7) -0.021(5) 0.014(4)
C25 0.084(5) 0.112(7) 0.120(7) 0.025(6) 0.023(5) 0.033(5)

loop_
_atom_type_symbol
_atom_type_description
_atom_type_scat_dispersion_real
_atom_type_scat_dispersion_imag
_atom_type_scat_source
C C 0.0033 0.0016 'International Tables Vol C Tables 4.2.6.8 and 6.1.1.4'
H H 0.0000 0.0000 'International Tables Vol C Tables 4.2.6.8 and 6.1.1.4'
O O 0.0106 0.0060 'International Tables Vol C Tables 4.2.6.8 and 6.1.1.4'
F F 0.0171 0.0103 'International Tables Vol C Tables 4.2.6.8 and 6.1.1.4'
Br Br -0.2901 2.4595 'International Tables Vol C Tables 4.2.6.8 and 6.1.1.4'

loop_
_geom_angle_atom_site_label_1
_geom_angle_atom_site_label_2
_geom_angle_atom_site_label_3
_geom_angle
_geom_angle_site_symmetry_1
_geom_angle_site_symmetry_3
_geom_angle_publ_flag
C6 O2 H2 109.5 . . ?
C21 O4 C22 121.7(5) . . ?
F1 C1 C6 108.5(5) . . ?
F1 C1 C21 109.6(4) . . ?
C6 C1 C21 108.8(5) . . ?
F1 C1 C2 108.6(4) . . ?
C6 C1 C2 112.8(4) . . ?
C21 C1 C2 108.5(5) . . ?
C15 C2 C3 114.5(5) . . ?
C15 C2 C1 114.4(5) . . ?
C3 C2 C1 106.6(5) . . ?
C15 C2 H2A 107.0 . . ?
C3 C2 H2A 107.0 . . ?
C1 C2 H2A 107.0 . . ?
C4 C3 C2 113.5(6) . . ?
C4 C3 H3A 108.9 . . ?
C2 C3 H3A 108.9 . . ?
C4 C3 H3B 108.9 . . ?
C2 C3 H3B 108.9 . . ?
H3A C3 H3B 107.7 . . ?
O1 C4 C3 123.4(8) . . ?
O1 C4 C5 119.0(10) . . ?
C3 C4 C5 117.5(6) . . ?
C4 C5 C6 109.8(6) . . ?
C4 C5 H5A 109.7 . . ?
C6 C5 H5A 109.7 . . ?
C4 C5 H5B 109.7 . . ?
C6 C5 H5B 109.7 . . ?
H5A C5 H5B 108.2 . . ?
O2 C6 C7 114.0(6) . . ?
O2 C6 C1 112.7(5) . . ?
C7 C6 C1 108.0(4) . . ?
O2 C6 C5 104.4(5) . . ?
C7 C6 C5 109.4(5) . . ?
C1 C6 C5 108.3(6) . . ?
C8 C7 C6 124.0(6) . . ?
C8 C7 H7 118.0 . . ?
C6 C7 H7 118.0 . . ?
C7 C8 C9 125.4(6) . . ?
C7 C8 H8 117.3 . . ?
C9 C8 H8 117.3 . . ?
C10 C9 C14 117.9(6) . . ?
C10 C9 C8 120.6(6) . . ?
C14 C9 C8 121.5(6) . . ?
C9 C10 C11 122.0(6) . . ?
C9 C10 H10 119.0 . . ?
C11 C10 H10 119.0 . . ?
C12 C11 C10 118.2(7) . . ?
C12 C11 H11 120.9 . . ?
C10 C11 H11 120.9 . . ?
C11 C12 C13 122.2(6) . . ?
C11 C12 Br 118.6(5) . . ?
C13 C12 Br 119.1(5) . . ?
C12 C13 C14 118.2(6) . . ?
C12 C13 H13 120.9 . . ?
C14 C13 H13 120.9 . . ?
C13 C14 C9 121.5(6) . . ?
C13 C14 H14 119.3 . . ?
C9 C14 H14 119.3 . . ?
C20 C15 C16 115.0(8) . . ?
C20 C15 C2 120.7(6) . . ?
C16 C15 C2 124.3(7) . . ?
C17 C16 C15 122.2(10) . . ?
C17 C16 H16 118.9 . . ?
C15 C16 H16 118.9 . . ?
C18 C17 C16 121.3(9) . . ?
C18 C17 H17 119.4 . . ?
C16 C17 H17 119.4 . . ?
C19 C18 C17 117.7(9) . . ?
C19 C18 H18 121.2 . . ?
C17 C18 H18 121.2 . . ?
C18 C19 C20 120.7(10) . . ?
C18 C19 H19 119.6 . . ?
C20 C19 H19 119.6 . . ?
C15 C20 C19 123.1(7) . . ?
C15 C20 H20 118.5 . . ?
C19 C20 H20 118.5 . . ?
O3 C21 O4 127.4(6) . . ?
O3 C21 C1 120.3(4) . . ?
O4 C21 C1 112.1(5) . . ?
O4 C22 C25 108.0(5) . . ?
O4 C22 C24 103.0(6) . . ?
C25 C22 C24 114.2(7) . . ?
O4 C22 C23 110.5(5) . . ?
C25 C22 C23 111.5(7) . . ?
C24 C22 C23 109.3(7) . . ?
C22 C23 H23A 109.5 . . ?
C22 C23 H23B 109.5 . . ?
H23A C23 H23B 109.5 . . ?
C22 C23 H23C 109.5 . . ?
H23A C23 H23C 109.5 . . ?
H23B C23 H23C 109.5 . . ?
C22 C24 H24A 109.5 . . ?
C22 C24 H24B 109.5 . . ?
H24A C24 H24B 109.5 . . ?
C22 C24 H24C 109.5 . . ?
H24A C24 H24C 109.5 . . ?
H24B C24 H24C 109.5 . . ?
C22 C25 H25A 109.5 . . ?
C22 C25 H25B 109.5 . . ?
H25A C25 H25B 109.5 . . ?
C22 C25 H25C 109.5 . . ?
H25A C25 H25C 109.5 . . ?
H25B C25 H25C 109.5 . . ?

loop_
_geom_bond_atom_site_label_1
_geom_bond_atom_site_label_2
_geom_bond_distance
_geom_bond_site_symmetry_2
_geom_bond_publ_flag
Br C12 1.898(6) . ?
F1 C1 1.389(6) . ?
O2 C6 1.392(7) . ?
O2 H2 0.8200 . ?
O3 C21 1.202(7) . ?
O4 C21 1.309(6) . ?
O4 C22 1.484(7) . ?
O1 C4 1.226(9) . ?
C1 C6 1.521(9) . ?
C1 C21 1.536(9) . ?
C1 C2 1.552(8) . ?
C2 C15 1.492(9) . ?
C2 C3 1.544(10) . ?
C2 H2A 0.9800 . ?
C3 C4 1.455(12) . ?
C3 H3A 0.9700 . ?
C3 H3B 0.9700 . ?
C4 C5 1.496(12) . ?
C5 C6 1.551(9) . ?
C5 H5A 0.9700 . ?
C5 H5B 0.9700 . ?
C6 C7 1.513(8) . ?
C7 C8 1.319(10) . ?
C7 H7 0.9300 . ?
C8 C9 1.483(9) . ?
C8 H8 0.9300 . ?
C9 C10 1.336(10) . ?
C9 C14 1.388(9) . ?
C10 C11 1.413(10) . ?
C10 H10 0.9300 . ?
C11 C12 1.333(10) . ?
C11 H11 0.9300 . ?
C12 C13 1.372(9) . ?
C13 C14 1.378(8) . ?
C13 H13 0.9300 . ?
C14 H14 0.9300 . ?
C15 C20 1.352(11) . ?
C15 C16 1.380(10) . ?
C16 C17 1.360(14) . ?
C16 H16 0.9300 . ?
C17 C18 1.356(16) . ?
C17 H17 0.9300 . ?
C18 C19 1.345(13) . ?
C18 H18 0.9300 . ?
C19 C20 1.374(12) . ?
C19 H19 0.9300 . ?
C20 H20 0.9300 . ?
C22 C25 1.486(11) . ?
C22 C24 1.496(10) . ?
C22 C23 1.517(10) . ?
C23 H23A 0.9600 . ?
C23 H23B 0.9600 . ?
C23 H23C 0.9600 . ?
C24 H24A 0.9600 . ?
C24 H24B 0.9600 . ?
C24 H24C 0.9600 . ?
C25 H25A 0.9600 . ?
C25 H25B 0.9600 . ?
C25 H25C 0.9600 . ?

loop_
_geom_hbond_atom_site_label_D
_geom_hbond_atom_site_label_H
_geom_hbond_atom_site_label_A
_geom_hbond_distance_DH
_geom_hbond_distance_HA
_geom_hbond_distance_DA
_geom_hbond_angle_DHA
_geom_hbond_site_symmetry_A
O2 H2 Br 0.82 3.08 3.552(5) 119.6 2_557
O2 H2 O3 0.82 2.27 2.880(6) 131.9 .

loop_
_geom_torsion_atom_site_label_1
_geom_torsion_atom_site_label_2
_geom_torsion_atom_site_label_3
_geom_torsion_atom_site_label_4
_geom_torsion
_geom_torsion_site_symmetry_1
_geom_torsion_site_symmetry_2
_geom_torsion_site_symmetry_3
_geom_torsion_site_symmetry_4
_geom_torsion_publ_flag
F1 C1 C2 C15 66.2(6) . . . . ?
C6 C1 C2 C15 -173.5(5) . . . . ?
C21 C1 C2 C15 -52.9(6) . . . . ?
F1 C1 C2 C3 -61.4(6) . . . . ?
C6 C1 C2 C3 58.9(6) . . . . ?
C21 C1 C2 C3 179.5(5) . . . . ?
C15 C2 C3 C4 -178.7(6) . . . . ?
C1 C2 C3 C4 -51.2(7) . . . . ?
C2 C3 C4 O1 -132.7(8) . . . . ?
C2 C3 C4 C5 50.9(9) . . . . ?
O1 C4 C5 C6 132.5(8) . . . . ?
C3 C4 C5 C6 -51.1(10) . . . . ?
F1 C1 C6 O2 173.5(4) . . . . ?
C21 C1 C6 O2 -67.3(6) . . . . ?
C2 C1 C6 O2 53.2(6) . . . . ?
F1 C1 C6 C7 -59.7(6) . . . . ?
C21 C1 C6 C7 59.5(6) . . . . ?
C2 C1 C6 C7 179.9(5) . . . . ?
F1 C1 C6 C5 58.6(5) . . . . ?
C21 C1 C6 C5 177.8(5) . . . . ?
C2 C1 C6 C5 -61.7(6) . . . . ?
C4 C5 C6 O2 -66.3(8) . . . . ?
C4 C5 C6 C7 171.4(7) . . . . ?
C4 C5 C6 C1 53.9(8) . . . . ?
O2 C6 C7 C8 4.2(9) . . . . ?
C1 C6 C7 C8 -121.8(7) . . . . ?
C5 C6 C7 C8 120.6(8) . . . . ?
C6 C7 C8 C9 170.5(6) . . . . ?
C7 C8 C9 C10 163.7(7) . . . . ?
C7 C8 C9 C14 -17.4(11) . . . . ?
C14 C9 C10 C11 -0.8(12) . . . . ?
C8 C9 C10 C11 178.2(7) . . . . ?
C9 C10 C11 C12 2.7(12) . . . . ?
C10 C11 C12 C13 -2.0(13) . . . . ?
C10 C11 C12 Br 179.3(6) . . . . ?
C11 C12 C13 C14 -0.6(14) . . . . ?
Br C12 C13 C14 178.1(8) . . . . ?
C12 C13 C14 C9 2.7(15) . . . . ?
C10 C9 C14 C13 -2.0(14) . . . . ?
C8 C9 C14 C13 179.0(8) . . . . ?
C3 C2 C15 C20 -114.9(7) . . . . ?
C1 C2 C15 C20 121.6(7) . . . . ?
C3 C2 C15 C16 66.8(8) . . . . ?
C1 C2 C15 C16 -56.6(8) . . . . ?
C20 C15 C16 C17 1.6(12) . . . . ?
C2 C15 C16 C17 180.0(8) . . . . ?
C15 C16 C17 C18 -1.0(15) . . . . ?
C16 C17 C18 C19 0.4(15) . . . . ?
C17 C18 C19 C20 -0.7(14) . . . . ?
C16 C15 C20 C19 -1.9(11) . . . . ?
C2 C15 C20 C19 179.7(7) . . . . ?
C18 C19 C20 C15 1.5(13) . . . . ?
C22 O4 C21 O3 4.0(9) . . . . ?
C22 O4 C21 C1 -179.6(5) . . . . ?
F1 C1 C21 O3 -176.7(5) . . . . ?
C6 C1 C21 O3 64.8(7) . . . . ?
C2 C1 C21 O3 -58.2(7) . . . . ?
F1 C1 C21 O4 6.6(6) . . . . ?
C6 C1 C21 O4 -111.9(5) . . . . ?
C2 C1 C21 O4 125.1(5) . . . . ?
C21 O4 C22 C25 64.0(8) . . . . ?
C21 O4 C22 C24 -174.8(7) . . . . ?
C21 O4 C22 C23 -58.2(8) . . . . ?

loop_
_cod_related_entry_id
_cod_related_entry_database
_cod_related_entry_code
1 ChemSpider 30659111
